data_2219799
loop_
_publ_author_name
'Qu, Lan-Zhu'
'Yang, Tao'
'Cao, Guo-Biao'
'Wang, Xiao-Ya'

_publ_section_title
;
 (<i>E</i>)-3-Bromo-<i>N</i>'-(5-bromo-2-hydroxybenzylidene)benzohydrazide
;
_journal_coeditor_code BX2182
_journal_issue 11
_journal_name_full 'Acta Crystallographica Section E'
_journal_page_first o2061
_journal_paper_doi 10.1107/S1600536808030675
_journal_volume 64
_journal_year 2008
_chemical_formula_iupac 'C14 H10 Br2 N2 O2'
_chemical_formula_moiety 'C14 H10 Br2 N2 O2'
_chemical_formula_sum 'C14 H10 Br2 N2 O2'
_chemical_formula_weight 398.06
_chemical_name_systematic
;
(<i>E</i>)-3-Bromo-<i>N</i>'-(5-bromo-2-hydroxybenzylidene)benzohydrazide
;
_space_group_IT_number 14
_symmetry_cell_setting monoclinic
_symmetry_space_group_name_Hall '-P 2yn'
_symmetry_space_group_name_H-M 'P 1 21/n 1'
_atom_sites_solution_hydrogens geom
_atom_sites_solution_primary direct
_atom_sites_solution_secondary difmap
_audit_creation_method SHELXL-97
_cell_angle_alpha 90.00
_cell_angle_beta 93.217(13)
_cell_angle_gamma 90.00
_cell_formula_units_Z 4
_cell_length_a 5.657(5)
_cell_length_b 32.08(3)
_cell_length_c 7.856(7)
_cell_measurement_reflns_used 1979
_cell_measurement_temperature 298(2)
_cell_measurement_theta_max 25.3
_cell_measurement_theta_min 2.5
_cell_volume 1423(2)
_computing_cell_refinement 'SAINT (Bruker, 2007)'
_computing_data_collection 'SMART (Bruker, 2007)'
_computing_data_reduction 'SAINT (Bruker, 2007)'
_computing_molecular_graphics 'SHELXTL (Sheldrick, 2008)'
_computing_publication_material 'SHELXTL (Sheldrick, 2008)'
_computing_structure_refinement 'SHELXTL (Sheldrick, 2008)'
_computing_structure_solution 'SHELXTL (Sheldrick, 2008)'
_diffrn_ambient_temperature 298(2)
_diffrn_measured_fraction_theta_full 0.985
_diffrn_measured_fraction_theta_max 0.985
_diffrn_measurement_device_type 'Bruker SMART CCD area-detector'
_diffrn_measurement_method \w
_diffrn_radiation_monochromator graphite
_diffrn_radiation_source 'fine-focus sealed tube'
_diffrn_radiation_type MoK\a
_diffrn_radiation_wavelength 0.71073
_diffrn_reflns_av_R_equivalents 0.0440
_diffrn_reflns_av_sigmaI/netI 0.0593
_diffrn_reflns_limit_h_max 5
_diffrn_reflns_limit_h_min -7
_diffrn_reflns_limit_k_max 40
_diffrn_reflns_limit_k_min -40
_diffrn_reflns_limit_l_max 8
_diffrn_reflns_limit_l_min -10
_diffrn_reflns_number 8526
_diffrn_reflns_theta_full 27.49
_diffrn_reflns_theta_max 27.49
_diffrn_reflns_theta_min 2.54
_diffrn_standards_number 0
_exptl_absorpt_coefficient_mu 5.697
_exptl_absorpt_correction_T_max 0.6912
_exptl_absorpt_correction_T_min 0.5246
_exptl_absorpt_correction_type multi-scan
_exptl_absorpt_process_details '(SADABS; Bruker, 2001)'
_exptl_crystal_colour colorless
_exptl_crystal_density_diffrn 1.858
_exptl_crystal_density_method 'not measured'
_exptl_crystal_description block
_exptl_crystal_F_000 776
_exptl_crystal_size_max 0.13
_exptl_crystal_size_mid 0.08
_exptl_crystal_size_min 0.07
_refine_diff_density_max 0.362
_refine_diff_density_min -0.625
_refine_ls_extinction_method none
_refine_ls_goodness_of_fit_ref 1.060
_refine_ls_hydrogen_treatment mixed
_refine_ls_matrix_type full
_refine_ls_number_parameters 185
_refine_ls_number_reflns 3227
_refine_ls_number_restraints 1
_refine_ls_restrained_S_all 1.060
_refine_ls_R_factor_all 0.1004
_refine_ls_R_factor_gt 0.0477
_refine_ls_shift/su_max 0.001
_refine_ls_shift/su_max_lt 0.001
_refine_ls_shift/su_mean <0.001
_refine_ls_structure_factor_coef Fsqd
_refine_ls_weighting_details 'calc w=1/[\s^2^(Fo^2^)+(0.0261P)^2^+2.1967P] where P=(Fo^2^+2Fc^2^)/3'
_refine_ls_weighting_scheme calc
_refine_ls_wR_factor_gt 0.0935
_refine_ls_wR_factor_ref 0.1083
_reflns_number_gt 1830
_reflns_number_total 3227
_reflns_threshold_expression I>2\s(I)
_cod_data_source_file bx2182.cif
_cod_data_source_block I
_cod_original_sg_symbol_H-M 'P 21/n'
_cod_database_code 2219799

loop_
_symmetry_equiv_pos_as_xyz
'x, y, z'
'-x+1/2, y+1/2, -z+1/2'
'-x, -y, -z'
'x-1/2, -y-1/2, z-1/2'

loop_
_atom_site_type_symbol
_atom_site_label
_atom_site_fract_x
_atom_site_fract_y
_atom_site_fract_z
_atom_site_U_iso_or_equiv
_atom_site_adp_type
_atom_site_calc_flag
_atom_site_refinement_flags
_atom_site_occupancy
Br Br1 0.52024(14) 0.488709(18) 0.25097(9) 0.0871(3) Uani d . 1
Br Br2 0.48529(11) 0.059801(15) 0.43970(8) 0.0683(2) Uani d . 1
O O1 0.9846(6) 0.33095(11) 0.5203(5) 0.0569(9) Uani d . 1
H H1 0.8927 0.3112 0.5117 0.085 Uiso calc R 1
O O2 0.6434(6) 0.22201(10) 0.6015(4) 0.0607(10) Uani d . 1
N N1 0.5896(7) 0.29247(11) 0.4185(5) 0.0451(9) Uani d . 1
N N2 0.4480(7) 0.25766(12) 0.3888(5) 0.0482(10) Uani d D 1
C C1 0.6522(8) 0.36456(14) 0.3700(5) 0.0398(10) Uani d . 1
C C2 0.8762(8) 0.36571(15) 0.4560(6) 0.0455(11) Uani d . 1
C C3 0.9919(10) 0.40362(17) 0.4777(7) 0.0596(14) Uani d . 1
H H3 1.1409 0.4045 0.5339 0.072 Uiso calc R 1
C C4 0.8888(11) 0.43984(17) 0.4170(7) 0.0655(15) Uani d . 1
H H4 0.9687 0.4650 0.4317 0.079 Uiso calc R 1
C C5 0.6659(10) 0.43900(15) 0.3338(6) 0.0572(13) Uani d . 1
C C6 0.5510(9) 0.40199(14) 0.3089(6) 0.0485(12) Uani d . 1
H H6 0.4034 0.4015 0.2505 0.058 Uiso calc R 1
C C7 0.5168(8) 0.32626(14) 0.3474(6) 0.0437(11) Uani d . 1
H H7 0.3758 0.3264 0.2806 0.052 Uiso calc R 1
C C8 0.4901(8) 0.22345(14) 0.4857(6) 0.0431(11) Uani d . 1
C C9 0.3421(8) 0.18595(14) 0.4356(5) 0.0398(10) Uani d . 1
C C10 0.4437(8) 0.14749(13) 0.4676(5) 0.0419(11) Uani d . 1
H H10 0.5908 0.1456 0.5261 0.050 Uiso calc R 1
C C11 0.3267(9) 0.11187(14) 0.4127(6) 0.0472(12) Uani d . 1
C C12 0.1049(9) 0.11408(17) 0.3310(6) 0.0568(14) Uani d . 1
H H12 0.0270 0.0899 0.2939 0.068 Uiso calc R 1
C C13 0.0001(9) 0.15246(17) 0.3051(6) 0.0547(13) Uani d . 1
H H13 -0.1513 0.1542 0.2530 0.066 Uiso calc R 1
C C14 0.1181(8) 0.18839(15) 0.3557(6) 0.0471(12) Uani d . 1
H H14 0.0472 0.2142 0.3362 0.057 Uiso calc R 1
H H2 0.339(7) 0.2580(16) 0.301(5) 0.080 Uiso d D 1

loop_
_atom_site_aniso_label
_atom_site_aniso_U_11
_atom_site_aniso_U_22
_atom_site_aniso_U_33
_atom_site_aniso_U_12
_atom_site_aniso_U_13
_atom_site_aniso_U_23
Br1 0.1139(6) 0.0458(3) 0.1014(5) 0.0013(3) 0.0025(4) 0.0130(3)
Br2 0.0836(4) 0.0420(3) 0.0786(4) -0.0039(3) -0.0013(3) 0.0049(3)
O1 0.038(2) 0.064(2) 0.067(2) -0.0044(17) -0.0141(17) 0.0082(19)
O2 0.068(2) 0.0479(19) 0.062(2) 0.0009(17) -0.0422(19) 0.0007(16)
N1 0.049(2) 0.039(2) 0.045(2) -0.0038(18) -0.0151(18) -0.0009(17)
N2 0.051(3) 0.040(2) 0.051(2) -0.0048(19) -0.027(2) 0.0026(18)
C1 0.034(3) 0.050(3) 0.035(2) -0.002(2) 0.002(2) -0.006(2)
C2 0.040(3) 0.052(3) 0.044(3) -0.007(2) 0.001(2) -0.001(2)
C3 0.050(3) 0.069(4) 0.058(3) -0.013(3) -0.007(3) -0.010(3)
C4 0.073(4) 0.057(3) 0.065(4) -0.027(3) 0.001(3) -0.006(3)
C5 0.070(4) 0.047(3) 0.055(3) -0.007(3) 0.006(3) 0.002(2)
C6 0.060(3) 0.046(3) 0.039(3) -0.002(2) -0.002(2) -0.001(2)
C7 0.039(3) 0.052(3) 0.039(3) -0.003(2) -0.009(2) -0.002(2)
C8 0.043(3) 0.043(3) 0.042(3) 0.004(2) -0.011(2) -0.001(2)
C9 0.042(3) 0.049(3) 0.027(2) -0.002(2) -0.009(2) 0.0001(19)
C10 0.039(3) 0.049(3) 0.037(3) 0.000(2) -0.007(2) 0.001(2)
C11 0.057(3) 0.046(3) 0.039(3) -0.005(2) 0.003(2) -0.001(2)
C12 0.053(3) 0.061(3) 0.056(3) -0.022(3) -0.002(3) -0.002(3)
C13 0.039(3) 0.072(4) 0.052(3) -0.011(3) -0.008(2) -0.004(3)
C14 0.038(3) 0.059(3) 0.043(3) 0.000(2) -0.001(2) 0.001(2)

loop_
_atom_type_symbol
_atom_type_description
_atom_type_scat_dispersion_real
_atom_type_scat_dispersion_imag
_atom_type_scat_source
C C 0.0033 0.0016 'International Tables Vol C Tables 4.2.6.8 and 6.1.1.4'
H H 0.0000 0.0000 'International Tables Vol C Tables 4.2.6.8 and 6.1.1.4'
N N 0.0061 0.0033 'International Tables Vol C Tables 4.2.6.8 and 6.1.1.4'
O O 0.0106 0.0060 'International Tables Vol C Tables 4.2.6.8 and 6.1.1.4'
Br Br -0.2901 2.4595 'International Tables Vol C Tables 4.2.6.8 and 6.1.1.4'

loop_
_geom_angle_atom_site_label_1
_geom_angle_atom_site_label_2
_geom_angle_atom_site_label_3
_geom_angle
C2 O1 H1 109.5
C7 N1 N2 116.2(4)
C8 N2 N1 118.6(3)
C8 N2 H2 122(4)
N1 N2 H2 119(4)
C2 C1 C6 118.9(4)
C2 C1 C7 122.5(4)
C6 C1 C7 118.6(4)
O1 C2 C3 118.3(4)
O1 C2 C1 122.3(4)
C3 C2 C1 119.3(5)
C4 C3 C2 120.7(5)
C4 C3 H3 119.6
C2 C3 H3 119.6
C3 C4 C5 120.3(5)
C3 C4 H4 119.9
C5 C4 H4 119.9
C6 C5 C4 119.9(5)
C6 C5 Br1 119.3(4)
C4 C5 Br1 120.8(4)
C5 C6 C1 120.9(5)
C5 C6 H6 119.5
C1 C6 H6 119.5
N1 C7 C1 120.6(4)
N1 C7 H7 119.7
C1 C7 H7 119.7
O2 C8 N2 123.1(4)
O2 C8 C9 121.7(4)
N2 C8 C9 115.1(4)
C10 C9 C14 119.7(4)
C10 C9 C8 116.6(4)
C14 C9 C8 123.7(4)
C11 C10 C9 119.8(4)
C11 C10 H10 120.1
C9 C10 H10 120.1
C10 C11 C12 120.8(5)
C10 C11 Br2 118.6(4)
C12 C11 Br2 120.6(4)
C13 C12 C11 119.2(5)
C13 C12 H12 120.4
C11 C12 H12 120.4
C12 C13 C14 120.5(5)
C12 C13 H13 119.8
C14 C13 H13 119.8
C13 C14 C9 119.9(5)
C13 C14 H14 120.0
C9 C14 H14 120.0

loop_
_geom_bond_atom_site_label_1
_geom_bond_atom_site_label_2
_geom_bond_distance
Br1 C5 1.893(5)
Br2 C11 1.902(5)
O1 C2 1.356(5)
O1 H1 0.8200
O2 C8 1.222(5)
N1 C7 1.277(5)
N1 N2 1.386(5)
N2 C8 1.349(6)
N2 H2 0.90(4)
C1 C2 1.402(6)
C1 C6 1.403(6)
C1 C7 1.453(6)
C2 C3 1.387(6)
C3 C4 1.373(7)
C3 H3 0.9300
C4 C5 1.387(7)
C4 H4 0.9300
C5 C6 1.362(6)
C6 H6 0.9300
C7 H7 0.9300
C8 C9 1.505(6)
C9 C10 1.378(6)
C9 C14 1.385(6)
C10 C11 1.377(6)
C10 H10 0.9300
C11 C12 1.379(7)
C12 C13 1.376(7)
C12 H12 0.9300
C13 C14 1.379(6)
C13 H13 0.9300
C14 H14 0.9300

loop_
_geom_hbond_atom_site_label_D
_geom_hbond_atom_site_label_H
_geom_hbond_atom_site_label_A
_geom_hbond_site_symmetry_A
_geom_hbond_distance_DH
_geom_hbond_distance_HA
_geom_hbond_distance_DA
_geom_hbond_angle_DHA
O1 H1 N1 . 0.82 1.92 2.638(5) 145
N2 H2 O2 4_565 0.90(4) 1.98(2) 2.838(5) 160(5)

loop_
_cod_related_entry_id
_cod_related_entry_database
_cod_related_entry_code
1 ChemSpider 12666303
